data_2012199
loop_
_publ_author_name
'Brunskill, Andrew P. J.'
'Lalancette, Roger A.'
'Thompson, Hugh W.'

_publ_section_title
;
 (--)-Dioxosantadienic acid: hydrogen-bonding patterns in a bicyclic
 sesquiterpenoid keto acid and its monohydrate
;
_journal_issue 9
_journal_name_full 'Acta Crystallographica Section C'
_journal_page_first 1075
_journal_page_last 1078
_journal_paper_doi 10.1107/S0108270101009441
_journal_volume 57
_journal_year 2001
_chemical_formula_moiety 'C15 H18 O4'
_chemical_formula_sum 'C15 H18 O4'
_chemical_formula_weight 262.29
_chemical_melting_point 401
_chemical_name_common '(-)-dioxosantadienic acid'
_chemical_name_systematic
;
(-)-2-(1,2,3,4,6,8a-hexahydro-5,8a-dimethyl-4,6-dioxo-3-naphthyl)propionic
acid
;
_space_group_IT_number 4
_symmetry_cell_setting monoclinic
_symmetry_space_group_name_Hall 'P 2yb'
_symmetry_space_group_name_H-M 'P 1 21 1'
_audit_creation_method SHELXL97
_cell_angle_alpha 90
_cell_angle_beta 96.430(10)
_cell_angle_gamma 90
_cell_formula_units_Z 4
_cell_length_a 7.6790(10)
_cell_length_b 14.644(2)
_cell_length_c 12.4610(10)
_cell_measurement_reflns_used 30
_cell_measurement_temperature 293(2)
_cell_measurement_theta_max 14.7
_cell_measurement_theta_min 5.5
_cell_volume 1392.4(3)
_computing_cell_refinement XSCANS
_computing_data_collection 'XSCANS (Siemens, 1996)'
_computing_data_reduction XSCANS
_computing_molecular_graphics SHELXTL
_computing_publication_material SHELXTL
_computing_structure_refinement SHELXTL
_computing_structure_solution 'SHELXTL (Sheldrick, 1997)'
_diffrn_ambient_temperature 293(2)
_diffrn_measured_fraction_theta_full .999
_diffrn_measured_fraction_theta_max .999
_diffrn_measurement_device_type 'Siemens P4'
_diffrn_measurement_method '2\q/\q scans'
_diffrn_radiation_monochromator graphite
_diffrn_radiation_source 'fine-focus sealed tube'
_diffrn_radiation_type MoK\a
_diffrn_radiation_wavelength .71073
_diffrn_reflns_av_R_equivalents .024
_diffrn_reflns_av_sigmaI/netI .045
_diffrn_reflns_limit_h_max 9
_diffrn_reflns_limit_h_min -9
_diffrn_reflns_limit_k_max 17
_diffrn_reflns_limit_k_min -17
_diffrn_reflns_limit_l_max 14
_diffrn_reflns_limit_l_min 0
_diffrn_reflns_number 5478
_diffrn_reflns_theta_full 24.99
_diffrn_reflns_theta_max 24.99
_diffrn_reflns_theta_min 2.15
_diffrn_standards_decay_% 'variation < 1.5'
_diffrn_standards_interval_count 97
_diffrn_standards_number 3
_exptl_absorpt_coefficient_mu .090
_exptl_absorpt_correction_T_max .97
_exptl_absorpt_correction_T_min .95
_exptl_absorpt_correction_type numerical
_exptl_absorpt_process_details '(SHELXTL; Sheldrick, 1997)'
_exptl_crystal_colour colourless
_exptl_crystal_density_diffrn 1.251
_exptl_crystal_density_method 'not measured'
_exptl_crystal_description 'hexagonal prism'
_exptl_crystal_F_000 560
_exptl_crystal_size_max .56
_exptl_crystal_size_mid .44
_exptl_crystal_size_min .24
_refine_diff_density_max .13
_refine_diff_density_min -.10
_refine_ls_extinction_method none
_refine_ls_goodness_of_fit_ref 1.08
_refine_ls_hydrogen_treatment mixed
_refine_ls_matrix_type full
_refine_ls_number_parameters 355
_refine_ls_number_reflns 2553
_refine_ls_number_restraints 1
_refine_ls_restrained_S_all 1.08
_refine_ls_R_factor_all .046
_refine_ls_R_factor_gt .033
_refine_ls_shift/su_max <0.001
_refine_ls_shift/su_mean .00
_refine_ls_structure_factor_coef Fsqd
_refine_ls_weighting_details 'calc w = 1/[\s^2^(Fo^2^)+(0.0321P)^2^+0.0377P] where P=(Fo^2^+2Fc^2^)/3'
_refine_ls_weighting_scheme calc
_refine_ls_wR_factor_ref .077
_reflns_number_gt 2110
_reflns_number_total 2553
_reflns_threshold_expression I>2\s(I)
_cod_data_source_file fg1635.cif
_cod_data_source_block I
_cod_depositor_comments
;
The following automatic conversions were performed:
'_symmetry_cell_setting' value 'Monoclinic' changed to 'monoclinic'
according to '/home/saulius/struct/CIF-dictionaries/cif_core.dic'
dictionary named 'cif_core.dic' version 2.4.1 from
2010-06-29.

'_geom_bond_publ_flag' value 'Y' changed to 'y' according to
'/home/saulius/struct/CIF-dictionaries/cif_core.dic' dictionary named
'cif_core.dic' version 2.4.1 from 2010-06-29 (2 times).

Automatic conversion script
Id: cif_fix_enum 1527 2010-12-29 10:47:43Z saulius 

The following automatic conversions were performed:

'_symmetry_cell_setting' value 'Monoclinic' changed to 'monoclinic'
according to /home/saulius/struct/CIF-dictionaries/cif_core.dic
dictionary named 'cif_core.dic' version 2.4.1 from
2010-06-29.

'_geom_bond_publ_flag' value 'Y' changed to 'y'
according to /home/saulius/struct/CIF-dictionaries/cif_core.dic
dictionary named 'cif_core.dic' version 2.4.1 from 2010-06-29 (2
times).

'_geom_angle_publ_flag' value 'Y' changed to 'y' according
to /home/saulius/struct/CIF-dictionaries/cif_core.dic dictionary
named 'cif_core.dic' version 2.4.1 from 2010-06-29 (4 times).

Automatic conversion script
Id: cif_fix_values 1715 2011-07-08 13:25:40Z adriana 
;
_cod_original_sg_symbol_H-M 'P 21'
_cod_database_code 2012199
_cod_database_fobs_code 2012199

loop_
_symmetry_equiv_pos_as_xyz
'x, y, z'
'-x, y+1/2, -z'

loop_
_atom_site_label
_atom_site_fract_x
_atom_site_fract_y
_atom_site_fract_z
_atom_site_U_iso_or_equiv
_atom_site_adp_type
_atom_site_calc_flag
_atom_site_refinement_flags
_atom_site_occupancy
_atom_site_disorder_assembly
_atom_site_disorder_group
_atom_site_type_symbol
O1 .7898(3) .17650(14) .54831(14) .0556(5) Uani d . 1 . . O
O2 .6499(3) .50663(14) .37863(17) .0595(6) Uani d . 1 . . O
O3 1.1114(3) .18792(17) .7325(2) .0743(7) Uani d . 1 . . O
O4 1.0418(3) .04132(14) .7111(2) .0744(7) Uani d . 1 . . O
C1 .7264(3) .23389(18) .60235(19) .0364(6) Uani d . 1 . . C
C2 .7395(3) .22810(18) .72488(19) .0365(6) Uani d . 1 . . C
C3 .5580(4) .2419(2) .7632(2) .0496(7) Uani d . 1 . . C
C4 .4635(4) .3252(2) .7133(2) .0488(7) Uani d . 1 . . C
C4A .4478(3) .32526(19) .5891(2) .0416(6) Uani d . 1 . . C
C5 .3600(4) .4109(2) .5475(3) .0569(8) Uani d . 1 . . C
C6 .4248(4) .4692(2) .4817(3) .0571(8) Uani d . 1 . . C
C7 .5944(3) .45290(18) .4428(2) .0434(7) Uani d . 1 . . C
C8 .6949(3) .37145(17) .4821(2) .0357(6) Uani d . 1 . . C
C8A .6284(3) .31523(17) .55296(18) .0347(6) Uani d . 1 . . C
C9 .8256(3) .13868(19) .7675(2) .0404(6) Uani d . 1 . . C
C10 1.0060(4) .1279(2) .7333(2) .0483(7) Uani d . 1 . . C
C11 .8439(4) .1329(2) .8909(2) .0611(8) Uani d . 1 . . C
C12 .8687(4) .3588(2) .4404(2) .0530(7) Uani d . 1 . . C
C13 .3371(4) .2434(2) .5421(3) .0591(8) Uani d . 1 . . C
O1' .5317(3) .61527(15) .7730(2) .0705(7) Uani d . 1 . . O
O2' .9029(3) .36362(14) 1.01065(18) .0609(6) Uani d . 1 . . O
O3' .5089(3) .7646(2) .96756(18) .0878(9) Uani d . 1 . . O
O4' .3300(3) .83035(15) .83896(16) .0555(5) Uani d . 1 . . O
C1' .6819(3) .63031(19) .8086(2) .0428(6) Uani d . 1 . . C
C2' .7574(3) .72503(19) .8259(2) .0386(6) Uani d . 1 . . C
C3' .9197(3) .7333(2) .7649(2) .0434(6) Uani d . 1 . . C
C4' 1.0505(3) .65698(18) .7949(2) .0433(7) Uani d . 1 . . C
C4A' .9720(3) .56014(19) .7775(2) .0432(6) Uani d . 1 . . C
C5' 1.1047(4) .4901(2) .8162(2) .0521(7) Uani d . 1 . . C
C6' 1.0814(4) .4270(2) .8898(3) .0536(7) Uani d . 1 . . C
C7' .9221(4) .42372(19) .9427(2) .0469(7) Uani d . 1 . . C
C8' .7879(3) .49391(19) .9153(2) .0464(7) Uani d . 1 . . C
C8A' .8109(3) .55516(19) .8370(2) .0418(6) Uani d . 1 . . C
C9' .6167(3) .79821(18) .7985(2) .0414(6) Uani d . 1 . . C
C10' .4820(4) .79310(19) .8773(2) .0461(7) Uani d . 1 . . C
C11' .6913(4) .8960(2) .8029(3) .0616(9) Uani d . 1 . . C
C12' .6320(4) .4947(2) .9785(3) .0706(10) Uani d . 1 . . C
C13' .9183(4) .5435(2) .6550(2) .0639(9) Uani d . 1 . . C
H4 1.1409 .0380 .6928 .095(14) Uiso calc R 1 . . H
H2A .8144 .2784 .7541 .036(3) Uiso calc R 1 . . H
H3A .4870 .1881 .7450 .050(3) Uiso calc R 1 . . H
H3B .5714 .2482 .8412 .050(3) Uiso calc R 1 . . H
H4A .5261 .3796 .7400 .050(3) Uiso calc R 1 . . H
H4B .3470 .3277 .7362 .050(3) Uiso calc R 1 . . H
H5A .2511 .4243 .5695 .060(4) Uiso calc R 1 . . H
H6A .3616 .5214 .4598 .060(4) Uiso calc R 1 . . H
H9A .7530 .0875 .7382 .036(3) Uiso calc R 1 . . H
H11A .7297 .1334 .9153 .078(3) Uiso calc R 1 . . H
H11B .9101 .1843 .9209 .078(3) Uiso calc R 1 . . H
H11C .9034 .0774 .9139 .078(3) Uiso calc R 1 . . H
H12A .8512 .3472 .3641 .078(3) Uiso calc R 1 . . H
H12B .9287 .3080 .4765 .078(3) Uiso calc R 1 . . H
H12C .9378 .4131 .4539 .078(3) Uiso calc R 1 . . H
H13A .3914 .1874 .5684 .078(3) Uiso calc R 1 . . H
H13B .3300 .2446 .4647 .078(3) Uiso calc R 1 . . H
H13C .2214 .2473 .5640 .078(3) Uiso calc R 1 . . H
H4' .2607 .8261 .8843 .13(2) Uiso calc R 1 . . H
H2'A .7977 .7309 .9031 .036(3) Uiso calc R 1 . . H
H3'A .8835 .7313 .6878 .050(3) Uiso calc R 1 . . H
H3'B .9759 .7917 .7815 .050(3) Uiso calc R 1 . . H
H4'A 1.0965 .6637 .8702 .050(3) Uiso calc R 1 . . H
H4'B 1.1477 .6633 .7520 .050(3) Uiso calc R 1 . . H
H5'A 1.2109 .4905 .7870 .060(4) Uiso calc R 1 . . H
H6'A 1.1689 .3839 .9078 .060(4) Uiso calc R 1 . . H
H9'A .5588 .7867 .7256 .036(3) Uiso calc R 1 . . H
H11D .7670 .9035 .7472 .078(3) Uiso calc R 1 . . H
H11E .7567 .9063 .8721 .078(3) Uiso calc R 1 . . H
H11F .5967 .9391 .7922 .078(3) Uiso calc R 1 . . H
H12D .5671 .4390 .9654 .078(3) Uiso calc R 1 . . H
H12E .5582 .5457 .9562 .078(3) Uiso calc R 1 . . H
H12F .6714 .4998 1.0541 .078(3) Uiso calc R 1 . . H
H13D .8794 .4816 .6440 .078(3) Uiso calc R 1 . . H
H13E 1.0172 .5543 .6160 .078(3) Uiso calc R 1 . . H
H13F .8250 .5844 .6295 .078(3) Uiso calc R 1 . . H

loop_
_atom_site_aniso_label
_atom_site_aniso_U_11
_atom_site_aniso_U_22
_atom_site_aniso_U_33
_atom_site_aniso_U_12
_atom_site_aniso_U_13
_atom_site_aniso_U_23
O1 .0756(14) .0496(11) .0441(10) .0175(11) .0170(10) -.0033(10)
O2 .0611(13) .0504(12) .0687(14) -.0048(11) .0140(11) .0161(11)
O3 .0521(13) .0654(15) .1093(19) -.0083(12) .0258(13) -.0004(14)
O4 .0680(15) .0514(14) .1101(18) .0126(12) .0373(14) .0023(13)
C1 .0350(13) .0381(14) .0371(13) -.0021(12) .0085(11) -.0038(12)
C2 .0404(13) .0338(13) .0359(13) .0017(12) .0071(11) -.0023(11)
C3 .0509(16) .0618(19) .0381(14) .0046(15) .0138(13) .0023(14)
C4 .0441(14) .0569(18) .0480(15) .0115(14) .0161(12) .0001(14)
C4A .0345(13) .0445(15) .0467(15) .0003(13) .0083(11) .0040(13)
C5 .0426(16) .067(2) .063(2) .0158(16) .0154(14) .0088(17)
C6 .0551(18) .0481(18) .069(2) .0141(15) .0118(16) .0159(16)
C7 .0460(15) .0407(16) .0431(15) -.0052(13) .0035(13) .0019(13)
C8 .0360(13) .0361(14) .0351(14) -.0038(12) .0037(11) -.0036(11)
C8A .0344(12) .0381(14) .0317(12) -.0013(12) .0042(11) -.0053(11)
C9 .0421(14) .0377(14) .0424(14) .0007(13) .0087(11) .0023(12)
C10 .0503(17) .0463(18) .0489(16) .0052(16) .0073(13) .0064(14)
C11 .073(2) .064(2) .0481(16) .0116(18) .0119(15) .0129(15)
C12 .0498(16) .0579(18) .0537(17) .0027(15) .0170(14) .0062(15)
C13 .0437(16) .073(2) .0599(18) -.0155(17) .0012(14) .0043(17)
O1' .0409(12) .0545(14) .1141(19) -.0060(10) -.0007(12) .0067(13)
O2' .0563(12) .0522(13) .0760(15) .0043(10) .0163(11) .0176(11)
O3' .0897(16) .121(2) .0585(15) .0478(16) .0336(13) .0365(14)
O4' .0457(11) .0603(13) .0607(12) .0025(10) .0076(10) -.0045(11)
C1' .0349(15) .0454(16) .0497(15) -.0049(13) .0118(12) .0017(13)
C2' .0427(14) .0415(14) .0324(13) -.0025(12) .0071(11) .0010(11)
C3' .0428(14) .0480(16) .0398(14) -.0081(14) .0063(12) .0034(13)
C4' .0358(14) .0545(19) .0408(14) -.0068(13) .0101(11) .0002(13)
C4A' .0424(14) .0461(16) .0423(15) -.0012(13) .0097(12) -.0062(13)
C5' .0480(16) .0552(19) .0556(18) .0034(15) .0170(14) -.0057(15)
C6' .0477(16) .0473(17) .0668(19) .0122(14) .0114(14) -.0011(16)
C7' .0510(16) .0422(16) .0481(16) .0002(14) .0075(13) -.0026(14)
C8' .0406(14) .0396(15) .0606(18) -.0053(13) .0128(13) -.0011(14)
C8A' .0343(13) .0392(15) .0519(15) -.0057(12) .0049(12) -.0063(13)
C9' .0478(15) .0398(15) .0368(13) .0013(13) .0055(12) .0053(12)
C10' .0482(16) .0404(15) .0506(17) .0036(13) .0095(13) .0009(13)
C11' .0593(19) .0450(17) .081(2) .0018(16) .0091(17) .0130(16)
C12' .0597(19) .060(2) .097(3) .0141(18) .0331(18) .0298(19)
C13' .078(2) .066(2) .0475(17) -.0016(18) .0066(16) -.0157(16)

loop_
_atom_type_symbol
_atom_type_description
_atom_type_scat_dispersion_real
_atom_type_scat_dispersion_imag
_atom_type_scat_source
C C .0033 .0016 'International Tables Vol C Tables 4.2.6.8 and 6.1.1.4'
H H .0000 .0000 'International Tables Vol C Tables 4.2.6.8 and 6.1.1.4'
O O .0106 .0060 'International Tables Vol C Tables 4.2.6.8 and 6.1.1.4'

loop_
_geom_angle_atom_site_label_1
_geom_angle_atom_site_label_2
_geom_angle_atom_site_label_3
_geom_angle
_geom_angle_publ_flag
O1 C1 C8A 122.4(2) ?
O1 C1 C2 122.2(2) ?
C8A C1 C2 115.4(2) ?
C1 C2 C9 111.9(2) ?
C1 C2 C3 110.17(19) ?
C9 C2 C3 112.0(2) ?
C4 C3 C2 112.8(2) ?
C3 C4 C4A 113.1(2) ?
C5 C4A C8A 111.9(2) ?
C5 C4A C4 109.4(2) ?
C8A C4A C4 109.13(19) ?
C5 C4A C13 108.2(2) ?
C8A C4A C13 107.2(2) ?
C4 C4A C13 111.0(2) ?
C6 C5 C4A 125.0(3) ?
C5 C6 C7 120.9(3) ?
O2 C7 C6 119.9(3) ?
O2 C7 C8 121.7(2) ?
C6 C7 C8 118.4(2) ?
C8A C8 C7 119.2(2) ?
C8A C8 C12 124.7(2) ?
C7 C8 C12 116.1(2) ?
C8 C8A C1 122.9(2) ?
C8 C8A C4A 124.2(2) ?
C1 C8A C4A 112.9(2) ?
C10 C9 C11 107.2(2) ?
C10 C9 C2 111.5(2) ?
C11 C9 C2 112.5(2) ?
O3 C10 O4 122.8(3) ?
O3 C10 C9 124.8(3) y
O4 C10 C9 112.1(3) y
O1' C1' C8A' 122.1(3) ?
O1' C1' C2' 123.7(3) ?
C8A' C1' C2' 114.1(2) ?
C1' C2' C9' 111.1(2) ?
C1' C2' C3' 108.7(2) ?
C9' C2' C3' 115.2(2) ?
C4' C3' C2' 111.8(2) ?
C3' C4' C4A' 113.8(2) ?
C5' C4A' C8A' 112.0(2) ?
C5' C4A' C4' 110.2(2) ?
C8A' C4A' C4' 107.6(2) ?
C5' C4A' C13' 107.9(2) ?
C8A' C4A' C13' 109.4(2) ?
C4' C4A' C13' 109.7(2) ?
C6' C5' C4A' 124.3(3) ?
C5' C6' C7' 121.4(3) ?
O2' C7' C6' 120.2(3) ?
O2' C7' C8' 121.4(3) ?
C6' C7' C8' 118.4(3) ?
C8A' C8' C7' 119.2(2) ?
C8A' C8' C12' 123.3(3) ?
C7' C8' C12' 117.5(3) ?
C8' C8A' C1' 121.5(2) ?
C8' C8A' C4A' 124.5(2) ?
C1' C8A' C4A' 113.8(2) ?
C10' C9' C2' 109.8(2) ?
C10' C9' C11' 107.6(2) ?
C2' C9' C11' 113.1(2) ?
O3' C10' O4' 122.3(3) ?
O3' C10' C9' 124.8(3) y
O4' C10' C9' 112.7(2) y
C10 O4 H4 109.5 ?
C1 C2 H2A 107.5 ?
C9 C2 H2A 107.5 ?
C3 C2 H2A 107.5 ?
C4 C3 H3A 109.0 ?
C2 C3 H3A 109.0 ?
C4 C3 H3B 109.0 ?
C2 C3 H3B 109.0 ?
H3A C3 H3B 107.8 ?
C3 C4 H4A 109.0 ?
C4A C4 H4A 109.0 ?
C3 C4 H4B 109.0 ?
C4A C4 H4B 109.0 ?
H4A C4 H4B 107.8 ?
C6 C5 H5A 117.5 ?
C4A C5 H5A 117.5 ?
C5 C6 H6A 119.5 ?
C7 C6 H6A 119.5 ?
C10 C9 H9A 108.5 ?
C11 C9 H9A 108.5 ?
C2 C9 H9A 108.5 ?
C9 C11 H11A 109.5 ?
C9 C11 H11B 109.5 ?
H11A C11 H11B 109.5 ?
C9 C11 H11C 109.5 ?
H11A C11 H11C 109.5 ?
H11B C11 H11C 109.5 ?
C8 C12 H12A 109.5 ?
C8 C12 H12B 109.5 ?
H12A C12 H12B 109.5 ?
C8 C12 H12C 109.5 ?
H12A C12 H12C 109.5 ?
H12B C12 H12C 109.5 ?
C4A C13 H13A 109.5 ?
C4A C13 H13B 109.5 ?
H13A C13 H13B 109.5 ?
C4A C13 H13C 109.5 ?
H13A C13 H13C 109.5 ?
H13B C13 H13C 109.5 ?
C10' O4' H4' 109.5 ?
C1' C2' H2'A 107.1 ?
C9' C2' H2'A 107.1 ?
C3' C2' H2'A 107.1 ?
C4' C3' H3'A 109.3 ?
C2' C3' H3'A 109.3 ?
C4' C3' H3'B 109.3 ?
C2' C3' H3'B 109.3 ?
H3'A C3' H3'B 107.9 ?
C3' C4' H4'A 108.8 ?
C4A' C4' H4'A 108.8 ?
C3' C4' H4'B 108.8 ?
C4A' C4' H4'B 108.8 ?
H4'A C4' H4'B 107.7 ?
C6' C5' H5'A 117.8 ?
C4A' C5' H5'A 117.8 ?
C5' C6' H6'A 119.3 ?
C7' C6' H6'A 119.3 ?
C10' C9' H9'A 108.8 ?
C2' C9' H9'A 108.8 ?
C11' C9' H9'A 108.8 ?
C9' C11' H11D 109.5 ?
C9' C11' H11E 109.5 ?
H11D C11' H11E 109.5 ?
C9' C11' H11F 109.5 ?
H11D C11' H11F 109.5 ?
H11E C11' H11F 109.5 ?
C8' C12' H12D 109.5 ?
C8' C12' H12E 109.5 ?
H12D C12' H12E 109.5 ?
C8' C12' H12F 109.5 ?
H12D C12' H12F 109.5 ?
H12E C12' H12F 109.5 ?
C4A' C13' H13D 109.5 ?
C4A' C13' H13E 109.5 ?
H13D C13' H13E 109.5 ?
C4A' C13' H13F 109.5 ?
H13D C13' H13F 109.5 ?
H13E C13' H13F 109.5 ?

loop_
_geom_bond_atom_site_label_1
_geom_bond_atom_site_label_2
_geom_bond_site_symmetry_2
_geom_bond_distance
_geom_bond_publ_flag
O1 C1 . 1.212(3) ?
O2 C7 . 1.232(3) ?
O3 C10 . 1.196(3) y
O4 C10 . 1.333(4) y
C1 C8A . 1.503(4) ?
C1 C2 . 1.521(3) ?
C2 C9 . 1.535(4) ?
C2 C3 . 1.536(3) ?
C3 C4 . 1.517(4) ?
C4 C4A . 1.539(4) ?
C4A C5 . 1.489(4) ?
C4A C8A . 1.513(3) ?
C4A C13 . 1.546(4) ?
C5 C6 . 1.319(4) ?
C6 C7 . 1.459(4) ?
C7 C8 . 1.474(4) ?
C8 C8A . 1.349(3) ?
C8 C12 . 1.497(4) ?
C9 C10 . 1.503(4) ?
C9 C11 . 1.530(4) ?
O1' C1' . 1.208(3) ?
O2' C7' . 1.241(3) ?
O3' C10' . 1.196(3) y
O4' C10' . 1.328(3) y
C1' C8A' . 1.496(4) ?
C1' C2' . 1.510(4) ?
C2' C9' . 1.533(4) ?
C2' C3' . 1.535(3) ?
C3' C4' . 1.520(4) ?
C4' C4A' . 1.547(4) ?
C4A' C5' . 1.488(4) ?
C4A' C8A' . 1.514(4) ?
C4A' C13' . 1.555(4) ?
C5' C6' . 1.327(4) ?
C6' C7' . 1.454(4) ?
C7' C8' . 1.468(4) ?
C8' C8A' . 1.351(4) ?
C8' C12' . 1.505(4) ?
C9' C10' . 1.506(4) ?
C9' C11' . 1.541(4) ?
O4 H4 . .8200 ?
C2 H2A . .9800 ?
C3 H3A . .9700 ?
C3 H3B . .9700 ?
C4 H4A . .9700 ?
C4 H4B . .9700 ?
C5 H5A . .9300 ?
C6 H6A . .9300 ?
C9 H9A . .9800 ?
C11 H11A . .9600 ?
C11 H11B . .9600 ?
C11 H11C . .9600 ?
C12 H12A . .9600 ?
C12 H12B . .9600 ?
C12 H12C . .9600 ?
C13 H13A . .9600 ?
C13 H13B . .9600 ?
C13 H13C . .9600 ?
O4' H4' . .8200 ?
C2' H2'A . .9800 ?
C3' H3'A . .9700 ?
C3' H3'B . .9700 ?
C4' H4'A . .9700 ?
C4' H4'B . .9700 ?
C5' H5'A . .9300 ?
C6' H6'A . .9300 ?
C9' H9'A . .9800 ?
C11' H11D . .9600 ?
C11' H11E . .9600 ?
C11' H11F . .9600 ?
C12' H12D . .9600 ?
C12' H12E . .9600 ?
C12' H12F . .9600 ?
C13' H13D . .9600 ?
C13' H13E . .9600 ?
C13' H13F . .9600 ?

loop_
_geom_torsion_atom_site_label_1
_geom_torsion_atom_site_label_2
_geom_torsion_atom_site_label_3
_geom_torsion_atom_site_label_4
_geom_torsion
O1 C1 C2 C9 -5.1(3)
C8A C1 C2 C9 174.5(2)
O1 C1 C2 C3 -130.4(3)
C8A C1 C2 C3 49.2(3)
C1 C2 C3 C4 -49.3(3)
C9 C2 C3 C4 -174.5(2)
C2 C3 C4 C4A 54.5(3)
C3 C4 C4A C5 -177.8(2)
C3 C4 C4A C8A -55.1(3)
C3 C4 C4A C13 62.8(3)
C8A C4A C5 C6 3.8(4)
C4 C4A C5 C6 124.9(4)
C13 C4A C5 C6 -114.0(4)
C4A C5 C6 C7 .4(5)
C5 C6 C7 O2 177.6(3)
C5 C6 C7 C8 -2.3(5)
O2 C7 C8 C8A 179.5(3)
C6 C7 C8 C8A -.6(4)
O2 C7 C8 C12 .8(4)
C6 C7 C8 C12 -179.4(2)
C7 C8 C8A C1 -176.2(2)
C12 C8 C8A C1 2.4(4)
C7 C8 C8A C4A 5.4(4)
C12 C8 C8A C4A -175.9(2)
O1 C1 C8A C8 -52.0(4)
C2 C1 C8A C8 128.4(2)
O1 C1 C8A C4A 126.5(3)
C2 C1 C8A C4A -53.1(3)
C5 C4A C8A C8 -6.9(3)
C4 C4A C8A C8 -128.1(3)
C13 C4A C8A C8 111.6(3)
C5 C4A C8A C1 174.6(2)
C4 C4A C8A C1 53.4(3)
C13 C4A C8A C1 -66.9(3)
C1 C2 C9 C10 58.1(3)
C3 C2 C9 C10 -177.6(2)
C1 C2 C9 C11 178.5(2)
C3 C2 C9 C11 -57.2(3)
C11 C9 C10 O3 -82.2(4)
C2 C9 C10 O3 41.3(4)
C11 C9 C10 O4 93.0(3)
C2 C9 C10 O4 -143.5(2)
O1' C1' C2' C9' 3.1(4)
C8A' C1' C2' C9' -178.3(2)
O1' C1' C2' C3' -124.7(3)
C8A' C1' C2' C3' 53.9(3)
C1' C2' C3' C4' -53.2(3)
C9' C2' C3' C4' -178.7(2)
C2' C3' C4' C4A' 55.8(3)
C3' C4' C4A' C5' -175.8(2)
C3' C4' C4A' C8A' -53.4(3)
C3' C4' C4A' C13' 65.5(3)
C8A' C4A' C5' C6' 3.7(4)
C4' C4A' C5' C6' 123.5(3)
C13' C4A' C5' C6' -116.8(3)
C4A' C5' C6' C7' -2.5(5)
C5' C6' C7' O2' 179.4(3)
C5' C6' C7' C8' -1.7(4)
O2' C7' C8' C8A' -176.8(3)
C6' C7' C8' C8A' 4.4(4)
O2' C7' C8' C12' 4.5(4)
C6' C7' C8' C12' -174.3(3)
C7' C8' C8A' C1' -177.6(2)
C12' C8' C8A' C1' 1.0(4)
C7' C8' C8A' C4A' -3.1(4)
C12' C8' C8A' C4A' 175.6(3)
O1' C1' C8A' C8' -62.7(4)
C2' C1' C8A' C8' 118.6(3)
O1' C1' C8A' C4A' 122.2(3)
C2' C1' C8A' C4A' -56.5(3)
C5' C4A' C8A' C8' -.8(4)
C4' C4A' C8A' C8' -122.1(3)
C13' C4A' C8A' C8' 118.8(3)
C5' C4A' C8A' C1' 174.1(2)
C4' C4A' C8A' C1' 52.9(3)
C13' C4A' C8A' C1' -66.3(3)
C1' C2' C9' C10' 66.1(3)
C3' C2' C9' C10' -169.7(2)
C1' C2' C9' C11' -173.7(2)
C3' C2' C9' C11' -49.5(3)
C2' C9' C10' O3' 26.6(4)
C11' C9' C10' O3' -96.9(4)
C2' C9' C10' O4' -158.2(2)
C11' C9' C10' O4' 78.3(3)

loop_
_cod_related_entry_id
_cod_related_entry_database
_cod_related_entry_code
1 ChemSpider 24724311
